data_7231213
loop_
_publ_author_name
'Zimmer, Ge\'orgia C.'
'Pagliari, Anderson B.'
'Bender, Caroline R.'
'Salbego, Paulo R. S.'
'Orlando, Tain\'ara'
'H\"orner, Manfredo'
'Zanatta, Nilo'
'Bonacorso, Helio G.'
'Martins, Marcos A. P.'

_publ_section_title
;
 Insights on conformation in the solid state: a case study -- s-cis and/or
 s-trans crystallization of
 5(3)-aryl-3(5)-carboxyethyl-1-tert-butylpyrazoles
;
_journal_issue 35
_journal_name_full CrystEngComm
_journal_page_first 5154
_journal_paper_doi 10.1039/C8CE00984H
_journal_volume 20
_journal_year 2018
_chemical_formula_moiety 'C16 H20 N2 O2'
_chemical_formula_sum 'C16 H20 N2 O2'
_chemical_formula_weight 272.34
_chemical_melting_point ?
_chemical_name_common 1,3-Ph-pyrazole
_chemical_name_systematic
;
        'ethyl-5-(phenyl)-1-(t-butyl)-1H-pyrazole-3-carboxylate'
;
_space_group_IT_number 14
_space_group_name_Hall '-P 2yn'
_space_group_name_H-M_alt 'P 1 21/n 1'
_symmetry_cell_setting monoclinic
_symmetry_Int_Tables_number 14
_symmetry_space_group_name_Hall '-P 2yn'
_symmetry_space_group_name_H-M 'P 1 21/n 1'
_atom_sites_solution_hydrogens geom
_atom_sites_solution_primary direct
_atom_sites_solution_secondary difmap
_audit_conform_dict_location ftp://ftp.iucr.org/pub/cif_core.dic
_audit_conform_dict_name cif_core.dic
_audit_conform_dict_version 2.4.3
_audit_creation_date 2018-03-28T14:05:10-00:00
_audit_creation_method 'WinGX routine CIF_UPDATE'
_audit_update_record
;
2018-03-28 deposited with the CCDC.
2018-07-23 downloaded from the CCDC.
;
_cell_angle_alpha 90
_cell_angle_beta 93.130(11)
_cell_angle_gamma 90
_cell_formula_units_Z 4
_cell_length_a 8.0704(9)
_cell_length_b 10.6122(13)
_cell_length_c 17.698(4)
_cell_measurement_reflns_used 9987
_cell_measurement_temperature 293(2)
_cell_measurement_theta_max 68.241
_cell_measurement_theta_min 2.498
_cell_measurement_wavelength 1.54178
_cell_volume 1513.5(4)
_computing_cell_refinement 'BRUKER SANT'
_computing_data_collection 'BRUKER APEX-III'
_computing_data_reduction 'BRUKER SOFTWARE'
_computing_molecular_graphics 'ORTEP-3 (Farrugia, 2000)'
_computing_publication_material 'SHELXL-97 (Sheldrick, 1997)'
_computing_structure_refinement 'SHELXL-2016/4 (Sheldrick, 2016)'
_computing_structure_solution 'SHELXL 2014/5 (Sheldrick, 2014)'
_diffrn_ambient_temperature 293(2)
_diffrn_detector_area_resol_mean none
_diffrn_measured_fraction_theta_full 0.968
_diffrn_measured_fraction_theta_max 0.968
_diffrn_measurement_device_type 'D8 QUEST'
_diffrn_measurement_method 'phi and omega scans'
_diffrn_radiation_monochromator graphite
_diffrn_radiation_probe x-ray
_diffrn_radiation_type CuK\a
_diffrn_radiation_wavelength 1.54178
_diffrn_reflns_av_R_equivalents 0.0193
_diffrn_reflns_av_unetI/netI 0.0144
_diffrn_reflns_limit_h_max 9
_diffrn_reflns_limit_h_min -9
_diffrn_reflns_limit_k_max 12
_diffrn_reflns_limit_k_min -12
_diffrn_reflns_limit_l_max 20
_diffrn_reflns_limit_l_min -21
_diffrn_reflns_number 13793
_diffrn_reflns_theta_full 68.33
_diffrn_reflns_theta_max 68.33
_diffrn_reflns_theta_min 5.01
_diffrn_standards_decay_% none
_diffrn_standards_interval_count none
_diffrn_standards_interval_time none
_diffrn_standards_number none
_exptl_absorpt_coefficient_mu 0.636
_exptl_absorpt_correction_T_max 0.9051
_exptl_absorpt_correction_T_min 0.8371
_exptl_absorpt_correction_type multi-scan
_exptl_absorpt_process_details SADABS
_exptl_crystal_colour colourless
_exptl_crystal_density_diffrn 1.195
_exptl_crystal_density_meas ?
_exptl_crystal_density_method 'not measured'
_exptl_crystal_description block
_exptl_crystal_F_000 584
_exptl_crystal_size_max 0.29
_exptl_crystal_size_mid 0.22
_exptl_crystal_size_min 0.16
_refine_diff_density_max 0.633
_refine_diff_density_min -0.43
_refine_diff_density_rms 0.041
_refine_ls_extinction_coef none
_refine_ls_extinction_method none
_refine_ls_goodness_of_fit_ref 1.052
_refine_ls_hydrogen_treatment constr
_refine_ls_matrix_type full
_refine_ls_number_constraints 0
_refine_ls_number_parameters 181
_refine_ls_number_reflns 2685
_refine_ls_number_restraints 0
_refine_ls_restrained_S_all 1.052
_refine_ls_R_factor_all 0.077
_refine_ls_R_factor_gt 0.0725
_refine_ls_shift/su_max 0
_refine_ls_shift/su_mean 0
_refine_ls_structure_factor_coef Fsqd
_refine_ls_weighting_details 'calc w=1/[\s^2^(Fo^2^)+(0.0978P)^2^+0.8506P] where P=(Fo^2^+2Fc^2^)/3'
_refine_ls_weighting_scheme calc
_refine_ls_wR_factor_gt 0.1928
_refine_ls_wR_factor_ref 0.1967
_reflns_number_gt 2432
_reflns_number_total 2685
_reflns_threshold_expression >2\s(I)
_cod_data_source_file c8ce00984h2.cif
_cod_data_source_block shelx
_cod_depositor_comments
;
The following automatic conversions were performed:

'_chemical_melting_point' value 'none' was changed to '?' - the value
is undefined or not given.

'_exptl_absorpt_correction_type' value 'MULTI-SCAN' changed to
'multi-scan' according to
/home/data/users/saulius/crontab/automatic-downloads/rss-feeds/RSC/lib/dictionaries/cif_core.dic
dictionary named 'cif_core.dic' version 2.4.2 from 2011-04-26.

'_exptl_crystal_density_meas' value 'none' was changed to '?' - the
value is perceived as not measured.

Automatic conversion script
Id: cif_fix_values 4973 2017-02-22 13:04:09Z antanas 

 Adding full bibliography for 7231210--7231217.cif.
;
_cod_original_sg_symbol_Hall -P2yn
_cod_original_sg_symbol_H-M P21/n
_cod_database_code 7231213

loop_
_symmetry_equiv_pos_as_xyz
'x, y, z'
'-x+1/2, y+1/2, -z+1/2'
'-x, -y, -z'
'x-1/2, -y-1/2, z-1/2'

loop_
_atom_site_label
_atom_site_type_symbol
_atom_site_fract_x
_atom_site_fract_y
_atom_site_fract_z
_atom_site_U_iso_or_equiv
_atom_site_adp_type
_atom_site_occupancy
_atom_site_symmetry_multiplicity
_atom_site_calc_flag
_atom_site_refinement_flags
O1 O 0.1852(3) 0.15231(17) 0.40960(12) 0.0783(6) Uani 1 1 d .
O32 O 0.0297(3) 0.30372(18) 0.45733(13) 0.0824(7) Uani 1 1 d .
N2 N 0.3975(2) 0.33999(16) 0.35980(10) 0.0486(5) Uani 1 1 d .
N1 N 0.4653(2) 0.45256(16) 0.34509(10) 0.0458(5) Uani 1 1 d .
C54 C 0.4675(3) 0.9451(2) 0.36380(17) 0.0678(7) Uani 1 1 d .
H54 H 0.4858 1.0316 0.3626 0.081 Uiso 1 1 calc R
C55 C 0.3792(3) 0.8870(2) 0.30524(15) 0.0627(6) Uani 1 1 d .
H55 H 0.3379 0.9343 0.2642 0.075 Uiso 1 1 calc R
C56 C 0.3514(3) 0.7589(2) 0.30676(13) 0.0534(6) Uani 1 1 d .
H56 H 0.2909 0.7206 0.2669 0.064 Uiso 1 1 calc R
C51 C 0.4128(2) 0.6867(2) 0.36742(12) 0.0456(5) Uani 1 1 d .
C5 C 0.3747(3) 0.54995(19) 0.37261(11) 0.0443(5) Uani 1 1 d .
C4 C 0.2441(3) 0.4960(2) 0.40666(12) 0.0489(5) Uani 1 1 d .
H4 H 0.1604 0.537 0.4311 0.059 Uiso 1 1 calc R
C3 C 0.2632(3) 0.3663(2) 0.39703(11) 0.0461(5) Uani 1 1 d .
C31 C 0.1597(3) 0.2609(2) 0.42121(13) 0.0552(6) Uani 1 1 d .
C33 C -0.0889(4) 0.2074(3) 0.4810(2) 0.0868(9) Uani 1 1 d .
H33A H -0.199 0.2434 0.4832 0.104 Uiso 1 1 calc R
H33B H -0.0941 0.1379 0.4453 0.104 Uiso 1 1 calc R
C34 C -0.0300(5) 0.1647(4) 0.5539(2) 0.0998(11) Uani 1 1 d .
H34A H -0.104 0.1017 0.5715 0.15 Uiso 1 1 calc R
H34B H -0.0254 0.2344 0.5886 0.15 Uiso 1 1 calc R
H34C H 0.0789 0.1294 0.5509 0.15 Uiso 1 1 calc R
C53 C 0.5287(3) 0.8749(3) 0.42435(17) 0.0704(7) Uani 1 1 d .
H53 H 0.589 0.9138 0.4641 0.084 Uiso 1 1 calc R
C52 C 0.5007(3) 0.7463(2) 0.42630(14) 0.0599(6) Uani 1 1 d .
H52 H 0.5414 0.6995 0.4677 0.072 Uiso 1 1 calc R
C11 C 0.6211(3) 0.4556(2) 0.30265(14) 0.0542(6) Uani 1 1 d .
C13 C 0.5863(4) 0.5271(3) 0.22866(15) 0.0733(8) Uani 1 1 d .
H13A H 0.5547 0.6122 0.2396 0.11 Uiso 1 1 calc R
H13B H 0.4979 0.4864 0.1995 0.11 Uiso 1 1 calc R
H13C H 0.6844 0.5278 0.2003 0.11 Uiso 1 1 calc R
C12 C 0.6704(4) 0.3218(3) 0.2846(2) 0.0893(10) Uani 1 1 d .
H12A H 0.5826 0.2822 0.2545 0.134 Uiso 1 1 calc R
H12B H 0.6903 0.2755 0.3308 0.134 Uiso 1 1 calc R
H12C H 0.7696 0.3227 0.257 0.134 Uiso 1 1 calc R
C14 C 0.7576(3) 0.5205(4) 0.3505(2) 0.0864(9) Uani 1 1 d .
H14A H 0.724 0.6051 0.3615 0.13 Uiso 1 1 calc R
H14B H 0.8573 0.5226 0.3233 0.13 Uiso 1 1 calc R
H14C H 0.7777 0.475 0.397 0.13 Uiso 1 1 calc R

loop_
_atom_site_aniso_label
_atom_site_aniso_U_11
_atom_site_aniso_U_22
_atom_site_aniso_U_33
_atom_site_aniso_U_23
_atom_site_aniso_U_13
_atom_site_aniso_U_12
O1 0.0834(13) 0.0461(11) 0.1088(15) -0.0052(9) 0.0374(11) -0.0046(9)
O32 0.0831(13) 0.0534(11) 0.1161(16) 0.0047(10) 0.0533(12) -0.0026(9)
N2 0.0519(10) 0.0433(10) 0.0509(10) 0.0033(7) 0.0068(8) 0.0012(8)
N1 0.0464(9) 0.0433(10) 0.0483(9) 0.0025(7) 0.0078(7) 0.0032(7)
C54 0.0615(15) 0.0441(14) 0.100(2) -0.0053(13) 0.0249(14) 0.0007(11)
C55 0.0647(14) 0.0501(14) 0.0745(15) 0.0108(11) 0.0147(12) 0.0073(11)
C56 0.0539(12) 0.0511(13) 0.0553(12) 0.0032(10) 0.0043(10) 0.0026(10)
C51 0.0425(10) 0.0435(12) 0.0515(11) -0.0013(8) 0.0070(8) 0.0031(8)
C5 0.0463(11) 0.0442(11) 0.0423(10) 0.0006(8) 0.0027(8) 0.0031(8)
C4 0.0495(11) 0.0480(12) 0.0501(11) 0.0000(9) 0.0103(9) 0.0041(9)
C3 0.0482(11) 0.0465(12) 0.0439(10) 0.0028(8) 0.0059(8) 0.0007(9)
C31 0.0571(13) 0.0491(14) 0.0605(13) 0.0006(10) 0.0133(10) 0.0000(10)
C33 0.085(2) 0.081(2) 0.097(2) 0.0085(17) 0.0300(17) 0.0050(16)
C34 0.099(2) 0.097(3) 0.105(3) 0.010(2) 0.020(2) 0.010(2)
C53 0.0649(15) 0.0595(16) 0.0865(18) -0.0233(14) 0.0022(13) -0.0031(12)
C52 0.0604(14) 0.0582(15) 0.0601(14) -0.0055(11) -0.0046(11) 0.0044(11)
C11 0.0458(11) 0.0529(13) 0.0653(13) 0.0012(10) 0.0146(10) 0.0037(9)
C13 0.0701(16) 0.084(2) 0.0680(16) 0.0107(14) 0.0258(13) 0.0061(14)
C12 0.085(2) 0.0611(17) 0.127(3) -0.0005(16) 0.0540(19) 0.0141(15)
C14 0.0489(14) 0.109(3) 0.101(2) -0.0118(19) 0.0022(14) 0.0002(15)

loop_
_atom_type_symbol
_atom_type_description
_atom_type_scat_dispersion_real
_atom_type_scat_dispersion_imag
_atom_type_scat_source
C C 0.0181 0.0091 'International Tables Vol C Tables 4.2.6.8 and 6.1.1.4'
H H 0 0 'International Tables Vol C Tables 4.2.6.8 and 6.1.1.4'
N N 0.0311 0.018 'International Tables Vol C Tables 4.2.6.8 and 6.1.1.4'
O O 0.0492 0.0322 'International Tables Vol C Tables 4.2.6.8 and 6.1.1.4'

loop_
_geom_angle_atom_site_label_1
_geom_angle_atom_site_label_2
_geom_angle_atom_site_label_3
_geom_angle
C31 O32 C33 115.9(2)
C3 N2 N1 105.12(17)
N2 N1 C5 111.75(17)
N2 N1 C11 118.47(16)
C5 N1 C11 129.78(17)
C55 C54 C53 119.6(2)
C55 C54 H54 120.2
C53 C54 H54 120.2
C54 C55 C56 120.5(2)
C54 C55 H55 119.7
C56 C55 H55 119.7
C55 C56 C51 120.5(2)
C55 C56 H56 119.8
C51 C56 H56 119.8
C52 C51 C56 118.6(2)
C52 C51 C5 119.9(2)
C56 C51 C5 121.32(19)
C4 C5 N1 106.22(18)
C4 C5 C51 127.08(19)
N1 C5 C51 126.69(18)
C5 C4 C3 105.46(18)
C5 C4 H4 127.3
C3 C4 H4 127.3
N2 C3 C4 111.45(19)
N2 C3 C31 118.41(19)
C4 C3 C31 130.1(2)
O1 C31 O32 124.0(2)
O1 C31 C3 125.3(2)
O32 C31 C3 110.7(2)
C34 C33 O32 106.7(3)
C34 C33 H33A 110.4
O32 C33 H33A 110.4
C34 C33 H33B 110.4
O32 C33 H33B 110.4
H33A C33 H33B 108.6
C33 C34 H34A 109.5
C33 C34 H34B 109.5
H34A C34 H34B 109.5
C33 C34 H34C 109.5
H34A C34 H34C 109.5
H34B C34 H34C 109.5
C54 C53 C52 120.1(2)
C54 C53 H53 119.9
C52 C53 H53 119.9
C51 C52 C53 120.7(2)
C51 C52 H52 119.7
C53 C52 H52 119.7
N1 C11 C12 108.84(19)
N1 C11 C14 109.4(2)
C12 C11 C14 110.6(2)
N1 C11 C13 108.69(18)
C12 C11 C13 108.9(2)
C14 C11 C13 110.3(2)
C11 C13 H13A 109.5
C11 C13 H13B 109.5
H13A C13 H13B 109.5
C11 C13 H13C 109.5
H13A C13 H13C 109.5
H13B C13 H13C 109.5
C11 C12 H12A 109.5
C11 C12 H12B 109.5
H12A C12 H12B 109.5
C11 C12 H12C 109.5
H12A C12 H12C 109.5
H12B C12 H12C 109.5
C11 C14 H14A 109.5
C11 C14 H14B 109.5
H14A C14 H14B 109.5
C11 C14 H14C 109.5
H14A C14 H14C 109.5
H14B C14 H14C 109.5

loop_
_geom_bond_atom_site_label_1
_geom_bond_atom_site_label_2
_geom_bond_distance
O1 C31 1.191(3)
O32 C31 1.338(3)
O32 C33 1.476(4)
N2 C3 1.329(3)
N2 N1 1.345(2)
N1 C5 1.371(3)
N1 C11 1.500(3)
C54 C55 1.372(4)
C54 C53 1.375(4)
C54 H54 0.93
C55 C56 1.378(3)
C55 H55 0.93
C56 C51 1.388(3)
C56 H56 0.93
C51 C52 1.381(3)
C51 C5 1.488(3)
C5 C4 1.368(3)
C4 C3 1.396(3)
C4 H4 0.93
C3 C31 1.473(3)
C33 C34 1.425(5)
C33 H33A 0.97
C33 H33B 0.97
C34 H34A 0.96
C34 H34B 0.96
C34 H34C 0.96
C53 C52 1.384(4)
C53 H53 0.93
C52 H52 0.93
C11 C12 1.514(4)
C11 C14 1.518(4)
C11 C13 1.526(4)
C13 H13A 0.96
C13 H13B 0.96
C13 H13C 0.96
C12 H12A 0.96
C12 H12B 0.96
C12 H12C 0.96
C14 H14A 0.96
C14 H14B 0.96
C14 H14C 0.96

loop_
_geom_torsion_atom_site_label_1
_geom_torsion_atom_site_label_2
_geom_torsion_atom_site_label_3
_geom_torsion_atom_site_label_4
_geom_torsion
C3 N2 N1 C5 -0.1(2)
C3 N2 N1 C11 -179.76(17)
C53 C54 C55 C56 0.1(4)
C54 C55 C56 C51 -0.3(4)
C55 C56 C51 C52 0.7(3)
C55 C56 C51 C5 175.9(2)
N2 N1 C5 C4 0.4(2)
C11 N1 C5 C4 180.0(2)
N2 N1 C5 C51 179.46(19)
C11 N1 C5 C51 -0.9(3)
C52 C51 C5 C4 84.5(3)
C56 C51 C5 C4 -90.6(3)
C52 C51 C5 N1 -94.4(3)
C56 C51 C5 N1 90.5(3)
N1 C5 C4 C3 -0.4(2)
C51 C5 C4 C3 -179.5(2)
N1 N2 C3 C4 -0.2(2)
N1 N2 C3 C31 179.71(18)
C5 C4 C3 N2 0.4(2)
C5 C4 C3 C31 -179.5(2)
C33 O32 C31 O1 -2.1(4)
C33 O32 C31 C3 176.9(2)
N2 C3 C31 O1 -0.7(4)
C4 C3 C31 O1 179.2(3)
N2 C3 C31 O32 -179.6(2)
C4 C3 C31 O32 0.2(3)
C31 O32 C33 C34 87.9(3)
C55 C54 C53 C52 -0.3(4)
C56 C51 C52 C53 -0.9(4)
C5 C51 C52 C53 -176.1(2)
C54 C53 C52 C51 0.7(4)
N2 N1 C11 C12 0.0(3)
C5 N1 C11 C12 -179.5(2)
N2 N1 C11 C14 -121.0(2)
C5 N1 C11 C14 59.4(3)
N2 N1 C11 C13 118.5(2)
C5 N1 C11 C13 -61.1(3)
